data_4089192
loop_
_publ_author_name
'Congrave, Daniel G.'
'Hsu, Yu-ting'
'Batsanov, Andrei S.'
'Beeby, Andrew'
'Bryce, Martin R.'

_publ_section_title
;
 Synthesis, Diastereomer Separation, and Optoelectronic and Structural
 Properties of Dinuclear Cyclometalated Iridium(III) Complexes with
 Bridging Diarylhydrazide Ligands
;
_journal_issue 5
_journal_name_full Organometallics
_journal_page_first 981
_journal_paper_doi 10.1021/acs.organomet.6b00887
_journal_volume 36
_journal_year 2017
_chemical_formula_moiety 'C58 H46 F8 Ir2 N10 O2'
_chemical_formula_sum 'C58 H46 F8 Ir2 N10 O2'
_chemical_formula_weight 1451.45
_space_group_crystal_system triclinic
_space_group_IT_number 2
_space_group_name_Hall '-P 1'
_space_group_name_H-M_alt 'P -1'
_atom_sites_solution_hydrogens geom
_atom_sites_solution_primary direct
_atom_sites_solution_secondary difmap
_audit_creation_date 2014-11-27
_audit_creation_method
;
Olex2 1.2-beta
(compiled 2014.11.25 svn.r3098 for OlexSys, GUI svn.r4951)
;
_cell_angle_alpha 89.1907(18)
_cell_angle_beta 79.7249(18)
_cell_angle_gamma 72.8004(18)
_cell_formula_units_Z 1
_cell_length_a 9.6743(6)
_cell_length_b 11.9790(8)
_cell_length_c 12.1095(8)
_cell_measurement_reflns_used 9995
_cell_measurement_temperature 120
_cell_measurement_theta_max 34.96
_cell_measurement_theta_min 2.24
_cell_volume 1317.98(15)
_computing_cell_refinement 'SAINT v8.34A (Bruker, 2013)'
_computing_data_collection 'APEX2 v.2013.4_1 (Bruker, 2013)'
_computing_data_reduction 'SAINT v8.34A (Bruker, 2013)'
_computing_molecular_graphics 'Olex2 (Dolomanov et al., 2009)'
_computing_publication_material 'Olex2 (Dolomanov et al., 2009)'
_computing_structure_refinement 'ShelXL 2014/7 multi-CPU version (Sheldrick, 2015)'
_computing_structure_solution 'ShelXS (Sheldrick, 2008)'
_diffrn_ambient_temperature 120
_diffrn_detector_type 'Bruker PHOTON 100 CMOS'
_diffrn_measured_fraction_theta_full 0.995
_diffrn_measured_fraction_theta_max 0.986
_diffrn_measurement_device '3-circle area detector diffractometer'
_diffrn_measurement_device_type 'Bruker D8 Venture'
_diffrn_measurement_method \w-scan
_diffrn_radiation_monochromator 'focusing mirrors'
_diffrn_radiation_probe x-ray
_diffrn_radiation_type MoK\a
_diffrn_radiation_wavelength 0.71073
_diffrn_reflns_av_R_equivalents 0.0560
_diffrn_reflns_av_unetI/netI 0.0623
_diffrn_reflns_Laue_measured_fraction_full 0.995
_diffrn_reflns_Laue_measured_fraction_max 0.986
_diffrn_reflns_limit_h_max 13
_diffrn_reflns_limit_h_min -13
_diffrn_reflns_limit_k_max 16
_diffrn_reflns_limit_k_min -16
_diffrn_reflns_limit_l_max 17
_diffrn_reflns_limit_l_min -17
_diffrn_reflns_number 18770
_diffrn_reflns_point_group_measured_fraction_full 0.995
_diffrn_reflns_point_group_measured_fraction_max 0.986
_diffrn_reflns_theta_full 25.242
_diffrn_reflns_theta_max 30.000
_diffrn_reflns_theta_min 2.241
_diffrn_source 'I\mS microsource'
_diffrn_standards_number 0
_exptl_absorpt_coefficient_mu 5.127
_exptl_absorpt_correction_T_max 0.7374
_exptl_absorpt_correction_T_min 0.5457
_exptl_absorpt_correction_type integration
_exptl_absorpt_process_details
;
SADABS-2009/1 (Bruker,2010) was used for absorption correction.
wR2(int) was 0.1262 before and 0.0910 after correction.
The Ratio of minimum to maximum transmission is 0.5673.
The \l/2 correction factor is 0.0015.
;
_exptl_crystal_colour colourless
_exptl_crystal_density_diffrn 1.829
_exptl_crystal_density_method 'not measured'
_exptl_crystal_description trapetsoid
_exptl_crystal_F_000 706
_exptl_crystal_size_max 0.193
_exptl_crystal_size_mid 0.183
_exptl_crystal_size_min 0.104
_refine_diff_density_max 4.989
_refine_diff_density_min -1.873
_refine_diff_density_rms 0.397
_refine_ls_extinction_method none
_refine_ls_goodness_of_fit_ref 1.116
_refine_ls_hydrogen_treatment constr
_refine_ls_matrix_type full
_refine_ls_number_parameters 364
_refine_ls_number_reflns 7578
_refine_ls_number_restraints 375
_refine_ls_restrained_S_all 1.094
_refine_ls_R_factor_all 0.0574
_refine_ls_R_factor_gt 0.0542
_refine_ls_shift/su_max 0.001
_refine_ls_shift/su_mean 0.000
_refine_ls_structure_factor_coef Fsqd
_refine_ls_weighting_details 'w=1/[\s^2^(Fo^2^)+(0.1000P)^2^] where P=(Fo^2^+2Fc^2^)/3'
_refine_ls_weighting_scheme calc
_refine_ls_wR_factor_gt 0.1415
_refine_ls_wR_factor_ref 0.1447
_reflns_Friedel_coverage 0.000
_reflns_number_gt 6985
_reflns_number_total 7578
_reflns_threshold_expression 'I > 2\s(I)'
_cod_data_source_file om6b00887_si_002.cif
_cod_data_source_block 14a
_cod_depositor_comments
;
The following automatic conversions were performed:

data item '_diffrn_radiation_probe' value 'X-ray' was changed to
'x-ray' in accordance with the
/home/saulius/struct/COD-crude-data/automatic-downloads/DataCite-retrospective/ACS/depositions/lib/dictionaries/cif_core.dic
dictionary named 'cif_core.dic' version 2.4.2 last updated on
2011-04-26.

Automatic conversion script
Id: cif_fix_values 6909 2019-04-08 15:41:33Z antanas 
;
_cod_database_code 4089192
_shelx_space_group_comment
;
The symmetry employed for this shelxl refinement is uniquely defined
by the following loop, which should always be used as a source of
symmetry information in preference to the above space-group names.
They are only intended as comments.
;
_shelx_estimated_absorpt_t_max 0.618
_shelx_estimated_absorpt_t_min 0.438
_computing.bruker_data_scaling 'SADABS V2012/1 (Bruker AXS Inc.)'

_olex2_refinement_description
;
1. Fixed Uiso
 At 1.2 times of:
  All C(H) groups
 At 1.5 times of:
  All C(H,H,H) groups
2. Rigid body (RIGU) restrains
 All non-hydrogen atoms
 with sigma for 1-2 distances of 0.004 and sigma for 1-3 distances of 0.004
3.a Aromatic/amide H refined with riding coordinates:
 C3(H3), C4(H4), C6(H6), C7(H7), C15(H15), C17(H17), C18(H18), C19(H19),
 C20(H20), C24(H24), C26(H26), C27(H27), C28(H28), C29(H29)
3.b Idealised Me refined as rotating group:
 C9(H9A,H9B,H9C), C10(H10A,H10B,H10C), C11(H11A,H11B,H11C)
;
_shelx_shelxl_version_number 2014/7
_olex2_diffrn_ambient_temperature_device 'Oxford Cryosystems'
_olex2_submission_special_instructions 'No special instructions were received'

loop_
_space_group_symop_operation_xyz
'x, y, z'
'-x, -y, -z'

loop_
_atom_site_label
_atom_site_type_symbol
_atom_site_fract_x
_atom_site_fract_y
_atom_site_fract_z
_atom_site_U_iso_or_equiv
_atom_site_adp_type
_atom_site_occupancy
_atom_site_site_symmetry_order
_atom_site_calc_flag
_atom_site_refinement_flags_posn
_atom_site_refinement_flags_adp
Ir Ir 0.67897(2) 0.52900(2) 0.33483(2) 0.01463(9) Uani 1 1 d . U
F1 F 0.7379(5) 0.9477(3) 0.2971(4) 0.0455(10) Uani 1 1 d . U
F2 F 0.4751(4) 0.8599(3) 0.0391(3) 0.0337(8) Uani 1 1 d . U
F3 F 0.9657(5) 0.2733(3) -0.0271(3) 0.0364(8) Uani 1 1 d . U
F4 F 1.2346(4) 0.4885(4) 0.1146(3) 0.0406(9) Uani 1 1 d . U
O O 0.7407(4) 0.3791(4) 0.4286(3) 0.0195(8) Uani 1 1 d . U
N1 N 0.4889(4) 0.5471(4) 0.4617(3) 0.0145(7) Uani 1 1 d . U
N2 N 0.7631(5) 0.6204(4) 0.4285(4) 0.0199(8) Uani 1 1 d . U
N3 N 0.7686(5) 0.7265(4) 0.3912(4) 0.0222(8) Uani 1 1 d . U
N4 N 0.6144(5) 0.4308(4) 0.2326(4) 0.0208(9) Uani 1 1 d . U
N5 N 0.7212(5) 0.3720(4) 0.1460(4) 0.0220(8) Uani 1 1 d . U
C1 C 0.6403(5) 0.3747(4) 0.5136(4) 0.0150(8) Uani 1 1 d . U
C2 C 0.6850(5) 0.2744(4) 0.5872(4) 0.0177(8) Uani 1 1 d . U
C3 C 0.7589(6) 0.2839(4) 0.6728(4) 0.0223(10) Uani 1 1 d . U
H3 H 0.7691 0.3575 0.6913 0.027 Uiso 1 1 calc R .
C4 C 0.8184(6) 0.1864(5) 0.7320(5) 0.0225(10) Uani 1 1 d . U
H4 H 0.8690 0.1946 0.7903 0.027 Uiso 1 1 calc R .
C5 C 0.8056(6) 0.0779(4) 0.7080(4) 0.0201(9) Uani 1 1 d . U
C6 C 0.7285(6) 0.0708(4) 0.6224(5) 0.0234(10) Uani 1 1 d . U
H6 H 0.7167 -0.0025 0.6048 0.028 Uiso 1 1 calc R .
C7 C 0.6685(6) 0.1669(4) 0.5623(5) 0.0220(10) Uani 1 1 d . U
H7 H 0.6167 0.1592 0.5045 0.026 Uiso 1 1 calc R .
C8 C 0.8792(6) -0.0328(5) 0.7656(5) 0.0259(10) Uani 1 1 d . U
C9 C 0.9259(9) -0.0056(6) 0.8731(6) 0.0383(15) Uani 1 1 d . U
H9A H 1.0102 0.0251 0.8543 0.057 Uiso 1 1 calc GR .
H9B H 0.9537 -0.0772 0.9146 0.057 Uiso 1 1 calc GR .
H9C H 0.8439 0.0529 0.9196 0.057 Uiso 1 1 calc GR .
C10 C 0.7745(7) -0.1089(5) 0.7952(6) 0.0325(12) Uani 1 1 d . U
H10A H 0.6853 -0.0640 0.8463 0.049 Uiso 1 1 calc GR .
H10B H 0.8240 -0.1792 0.8319 0.049 Uiso 1 1 calc GR .
H10C H 0.7480 -0.1318 0.7264 0.049 Uiso 1 1 calc GR .
C11 C 1.0174(6) -0.1025(5) 0.6840(5) 0.0290(11) Uani 1 1 d . U
H11A H 0.9901 -0.1186 0.6131 0.043 Uiso 1 1 calc GR .
H11B H 1.0630 -0.1764 0.7169 0.043 Uiso 1 1 calc GR .
H11C H 1.0873 -0.0568 0.6698 0.043 Uiso 1 1 calc GR .
C12 C 0.6359(6) 0.6825(5) 0.2564(4) 0.0184(9) Uani 1 1 d . U
C13 C 0.6962(6) 0.7628(5) 0.2979(5) 0.0224(9) Uani 1 1 d . U
C14 C 0.6822(7) 0.8715(5) 0.2528(6) 0.0309(12) Uani 1 1 d . U
C15 C 0.6088(7) 0.9064(5) 0.1642(5) 0.0283(11) Uani 1 1 d . U
H15 H 0.5997 0.9805 0.1322 0.034 Uiso 1 1 calc R .
C16 C 0.5498(6) 0.8265(5) 0.1256(4) 0.0246(10) Uani 1 1 d . U
C17 C 0.5627(6) 0.7174(5) 0.1666(4) 0.0206(9) Uani 1 1 d . U
H17 H 0.5219 0.6656 0.1340 0.025 Uiso 1 1 calc R .
C18 C 0.8492(7) 0.7700(6) 0.4494(6) 0.0319(12) Uani 1 1 d . U
H18 H 0.8710 0.8421 0.4379 0.038 Uiso 1 1 calc R .
C19 C 0.8940(7) 0.6898(6) 0.5290(6) 0.0337(13) Uani 1 1 d . U
H19 H 0.9514 0.6957 0.5834 0.040 Uiso 1 1 calc R .
C20 C 0.8368(6) 0.5980(5) 0.5122(5) 0.0239(10) Uani 1 1 d . U
H20 H 0.8492 0.5296 0.5547 0.029 Uiso 1 1 calc R .
C21 C 0.8644(6) 0.4750(5) 0.2191(4) 0.0208(9) Uani 1 1 d . U
C22 C 0.8573(6) 0.3973(4) 0.1365(4) 0.0203(9) Uani 1 1 d . U
C23 C 0.9775(6) 0.3494(5) 0.0517(4) 0.0244(10) Uani 1 1 d . U
C24 C 1.1065(7) 0.3766(5) 0.0425(5) 0.0303(11) Uani 1 1 d . U
H24 H 1.1880 0.3437 -0.0159 0.036 Uiso 1 1 calc R .
C25 C 1.1113(6) 0.4544(6) 0.1232(5) 0.0275(11) Uani 1 1 d . U
C26 C 0.9956(6) 0.5038(5) 0.2104(4) 0.0236(10) Uani 1 1 d . U
H26 H 1.0054 0.5569 0.2638 0.028 Uiso 1 1 calc R .
C27 C 0.6701(7) 0.2988(5) 0.0927(5) 0.0336(13) Uani 1 1 d . U
H27 H 0.7232 0.2480 0.0298 0.040 Uiso 1 1 calc R .
C28 C 0.5294(8) 0.3101(6) 0.1443(7) 0.0398(15) Uani 1 1 d . U
H28 H 0.4649 0.2706 0.1243 0.048 Uiso 1 1 calc R .
C29 C 0.4997(6) 0.3924(5) 0.2336(5) 0.0278(11) Uani 1 1 d . U
H29 H 0.4105 0.4167 0.2866 0.033 Uiso 1 1 calc R .

loop_
_atom_site_aniso_label
_atom_site_aniso_U_11
_atom_site_aniso_U_22
_atom_site_aniso_U_33
_atom_site_aniso_U_23
_atom_site_aniso_U_13
_atom_site_aniso_U_12
Ir 0.01339(12) 0.01578(12) 0.01284(12) 0.00113(7) -0.00046(7) -0.00265(8)
F1 0.052(2) 0.0286(19) 0.072(3) 0.0124(18) -0.028(2) -0.0267(18)
F2 0.047(2) 0.0273(17) 0.0219(16) 0.0062(13) -0.0100(15) -0.0024(15)
F3 0.049(2) 0.0242(17) 0.0225(16) -0.0073(13) 0.0058(15) 0.0020(15)
F4 0.0171(16) 0.064(3) 0.034(2) 0.0097(18) 0.0042(13) -0.0083(16)
O 0.0163(17) 0.0188(17) 0.0166(17) 0.0042(13) 0.0012(13) 0.0024(13)
N1 0.0126(17) 0.0156(18) 0.0136(17) 0.0038(14) 0.0001(13) -0.0033(14)
N2 0.0152(19) 0.022(2) 0.022(2) 0.0020(15) -0.0020(15) -0.0052(16)
N3 0.0199(19) 0.023(2) 0.025(2) 0.0001(16) -0.0054(16) -0.0075(16)
N4 0.0195(19) 0.0186(19) 0.020(2) -0.0021(16) 0.0009(15) -0.0017(16)
N5 0.0231(19) 0.0182(19) 0.0199(19) -0.0023(15) 0.0001(15) -0.0010(15)
C1 0.0138(19) 0.0152(19) 0.0150(19) 0.0021(15) -0.0031(15) -0.0028(16)
C2 0.015(2) 0.0156(19) 0.021(2) 0.0021(16) -0.0019(16) -0.0024(16)
C3 0.028(2) 0.017(2) 0.023(2) 0.0040(17) -0.0082(19) -0.0065(19)
C4 0.022(2) 0.021(2) 0.025(2) 0.0028(18) -0.0073(19) -0.0044(18)
C5 0.022(2) 0.0159(19) 0.019(2) 0.0024(16) -0.0016(17) -0.0009(17)
C6 0.032(3) 0.014(2) 0.024(2) 0.0000(17) -0.008(2) -0.0046(19)
C7 0.030(3) 0.017(2) 0.022(2) 0.0045(17) -0.010(2) -0.0068(18)
C8 0.027(2) 0.019(2) 0.028(2) 0.0039(18) -0.008(2) -0.0003(19)
C9 0.053(4) 0.025(3) 0.036(3) 0.009(2) -0.024(3) -0.002(3)
C10 0.030(3) 0.024(3) 0.039(3) 0.014(2) -0.006(2) -0.003(2)
C11 0.025(2) 0.021(2) 0.040(3) 0.001(2) -0.008(2) -0.004(2)
C12 0.018(2) 0.018(2) 0.017(2) -0.0005(16) 0.0007(16) -0.0035(17)
C13 0.020(2) 0.026(2) 0.021(2) 0.0032(17) -0.0019(17) -0.0080(18)
C14 0.028(3) 0.029(3) 0.039(3) 0.007(2) -0.008(2) -0.012(2)
C15 0.027(3) 0.023(2) 0.031(3) 0.008(2) -0.001(2) -0.006(2)
C16 0.027(3) 0.023(2) 0.019(2) 0.0067(18) -0.0027(18) -0.0021(19)
C17 0.022(2) 0.020(2) 0.016(2) 0.0019(16) -0.0019(17) -0.0028(18)
C18 0.030(3) 0.030(3) 0.038(3) -0.001(2) -0.013(2) -0.008(2)
C19 0.031(3) 0.037(3) 0.036(3) -0.002(2) -0.015(2) -0.009(2)
C20 0.023(2) 0.029(2) 0.021(2) -0.0017(18) -0.0091(19) -0.0053(19)
C21 0.020(2) 0.020(2) 0.017(2) 0.0043(17) 0.0000(16) 0.0001(17)
C22 0.023(2) 0.017(2) 0.015(2) 0.0035(16) 0.0012(16) 0.0007(17)
C23 0.026(2) 0.016(2) 0.019(2) 0.0035(17) 0.0030(17) 0.0076(17)
C24 0.025(2) 0.030(3) 0.023(2) 0.010(2) 0.0046(18) 0.005(2)
C25 0.014(2) 0.035(3) 0.024(2) 0.014(2) 0.0006(18) 0.0028(19)
C26 0.018(2) 0.028(3) 0.020(2) 0.0078(19) 0.0009(17) -0.0011(18)
C27 0.038(3) 0.027(3) 0.033(3) -0.012(2) -0.003(2) -0.006(2)
C28 0.034(3) 0.039(3) 0.046(4) -0.015(3) -0.007(3) -0.009(3)
C29 0.024(2) 0.028(3) 0.032(3) -0.008(2) -0.003(2) -0.009(2)

loop_
_atom_type_symbol
_atom_type_description
_atom_type_scat_dispersion_real
_atom_type_scat_dispersion_imag
_atom_type_scat_source
C C 0.0033 0.0016 'International Tables Vol C Tables 4.2.6.8 and 6.1.1.4'
H H 0.0000 0.0000 'International Tables Vol C Tables 4.2.6.8 and 6.1.1.4'
F F 0.0171 0.0103 'International Tables Vol C Tables 4.2.6.8 and 6.1.1.4'
Ir Ir -1.4442 7.9887 'International Tables Vol C Tables 4.2.6.8 and 6.1.1.4'
N N 0.0061 0.0033 'International Tables Vol C Tables 4.2.6.8 and 6.1.1.4'
O O 0.0106 0.0060 'International Tables Vol C Tables 4.2.6.8 and 6.1.1.4'

loop_
_exptl_crystal_face_index_h
_exptl_crystal_face_index_k
_exptl_crystal_face_index_l
_exptl_crystal_face_perp_dist
0.00 1.00 0.00 0.0530
0.00 -1.00 0.00 0.0210
0.00 0.00 1.00 0.0850
0.00 1.00 -2.00 0.0230
0.00 -1.00 1.00 0.0580
0.00 0.00 -1.00 0.0210
-1.00 -1.00 1.00 0.0670
2.00 1.00 1.00 0.0600
2.00 0.00 1.00 0.0580
-1.00 -2.00 0.00 0.0470

loop_
_geom_angle_atom_site_label_1
_geom_angle_atom_site_label_2
_geom_angle_atom_site_label_3
_geom_angle
_geom_angle_site_symmetry_1
_geom_angle_site_symmetry_3
O Ir N1 76.75(15) . .
N2 Ir O 92.10(18) . .
N2 Ir N1 92.43(18) . .
N2 Ir N4 174.49(16) . .
N2 Ir C12 80.1(2) . .
N2 Ir C21 94.0(2) . .
N4 Ir O 87.15(18) . .
N4 Ir N1 92.71(18) . .
N4 Ir C12 100.5(2) . .
C12 Ir O 172.14(18) . .
C12 Ir N1 104.57(18) . .
C21 Ir O 92.51(18) . .
C21 Ir N1 167.66(19) . .
C21 Ir N4 80.5(2) . .
C21 Ir C12 86.9(2) . .
C1 O Ir 113.3(3) . .
N1 N1 Ir 111.9(4) 2_666 .
C1 N1 Ir 134.4(3) 2_666 .
C1 N1 N1 113.7(5) 2_666 2_666
N3 N2 Ir 116.3(4) . .
C20 N2 Ir 135.9(4) . .
C20 N2 N3 107.0(5) . .
N2 N3 C13 114.1(4) . .
C18 N3 N2 110.5(5) . .
C18 N3 C13 135.3(5) . .
N5 N4 Ir 115.1(4) . .
C29 N4 Ir 137.0(4) . .
C29 N4 N5 107.0(5) . .
N4 N5 C22 114.9(4) . .
C27 N5 N4 109.4(5) . .
C27 N5 C22 135.7(5) . .
O C1 N1 124.3(4) . 2_666
O C1 C2 114.7(4) . .
N1 C1 C2 121.0(4) 2_666 .
C3 C2 C1 120.0(4) . .
C3 C2 C7 119.3(5) . .
C7 C2 C1 120.2(4) . .
C2 C3 C4 120.4(5) . .
C5 C4 C3 121.6(5) . .
C4 C5 C6 117.0(5) . .
C4 C5 C8 122.9(5) . .
C6 C5 C8 120.1(5) . .
C7 C6 C5 122.4(5) . .
C2 C7 C6 119.3(5) . .
C5 C8 C10 111.0(4) . .
C5 C8 C11 107.8(5) . .
C9 C8 C5 112.4(5) . .
C9 C8 C10 108.1(5) . .
C9 C8 C11 108.1(5) . .
C11 C8 C10 109.3(5) . .
C13 C12 Ir 113.0(4) . .
C17 C12 Ir 130.3(4) . .
C17 C12 C13 116.6(5) . .
C12 C13 N3 115.9(5) . .
C14 C13 N3 122.5(5) . .
C14 C13 C12 121.6(5) . .
F1 C14 C13 119.9(5) . .
F1 C14 C15 118.2(5) . .
C13 C14 C15 121.9(5) . .
C16 C15 C14 115.4(5) . .
F2 C16 C15 116.3(5) . .
F2 C16 C17 118.9(5) . .
C17 C16 C15 124.7(5) . .
C16 C17 C12 119.8(5) . .
N3 C18 C19 107.0(6) . .
C18 C19 C20 105.3(5) . .
N2 C20 C19 110.1(5) . .
C22 C21 Ir 113.5(4) . .
C26 C21 Ir 129.5(4) . .
C26 C21 C22 117.0(5) . .
C21 C22 N5 115.6(4) . .
C23 C22 N5 123.5(5) . .
C23 C22 C21 120.9(5) . .
F3 C23 C22 118.8(5) . .
C24 C23 F3 118.5(5) . .
C24 C23 C22 122.6(6) . .
C23 C24 C25 115.9(5) . .
F4 C25 C24 118.1(5) . .
F4 C25 C26 117.9(6) . .
C24 C25 C26 124.0(6) . .
C25 C26 C21 119.6(6) . .
N5 C27 C28 108.3(5) . .
C27 C28 C29 105.4(6) . .
N4 C29 C28 109.8(5) . .

loop_
_geom_bond_atom_site_label_1
_geom_bond_atom_site_label_2
_geom_bond_distance
_geom_bond_site_symmetry_2
Ir O 2.102(4) .
Ir N1 2.134(4) .
Ir N2 2.009(5) .
Ir N4 2.014(5) .
Ir C12 2.023(5) .
Ir C21 2.011(5) .
F1 C14 1.349(7) .
F2 C16 1.366(6) .
F3 C23 1.371(7) .
F4 C25 1.357(7) .
O C1 1.295(6) .
N1 N1 1.441(8) 2_666
N1 C1 1.308(6) 2_666
N2 N3 1.356(7) .
N2 C20 1.321(7) .
N3 C13 1.430(7) .
N3 C18 1.350(7) .
N4 N5 1.367(6) .
N4 C29 1.319(7) .
N5 C22 1.420(7) .
N5 C27 1.348(8) .
C1 N1 1.308(6) 2_666
C1 C2 1.492(7) .
C2 C3 1.384(7) .
C2 C7 1.387(7) .
C3 C4 1.391(7) .
C4 C5 1.381(7) .
C5 C6 1.397(7) .
C5 C8 1.532(7) .
C6 C7 1.387(7) .
C8 C9 1.521(9) .
C8 C10 1.547(8) .
C8 C11 1.534(8) .
C12 C13 1.403(8) .
C12 C17 1.395(7) .
C13 C14 1.383(8) .
C14 C15 1.384(9) .
C15 C16 1.376(9) .
C16 C17 1.370(7) .
C18 C19 1.385(9) .
C19 C20 1.402(9) .
C21 C22 1.401(8) .
C21 C26 1.397(8) .
C22 C23 1.390(7) .
C23 C24 1.366(9) .
C24 C25 1.376(10) .
C25 C26 1.386(8) .
C27 C28 1.361(10) .
C28 C29 1.405(8) .
